data_1507531
loop_
_publ_author_name
'Comins, Daniel L.'
'Williams, Alfred L.'

_publ_section_title
;
 Model Studies toward the Total Synthesis of theLycopodiumAlkaloid
 Spirolucidine
;
_journal_issue 20
_journal_name_full 'Organic Letters'
_journal_page_first 3217
_journal_paper_doi 10.1021/ol016556o
_journal_volume 3
_journal_year 2001
_chemical_formula_moiety 'C30 H34 N2 O5 '
_chemical_formula_sum 'C30 H34 N2 O5'
_chemical_formula_weight 502.60
_chemical_name_systematic
;
  phenyl (1S^*^,3S^*^,10S^*^)-2,8-diaza-3-(2-methylpropyl)-5-oxo-8-
  (phenoxycarbonyl)-tetracyclo[8.2.2.0^1,6^.0^7,12^]tetradecane-2-
  carboxylate
;
_space_group_IT_number 2
_symmetry_cell_setting triclinic
_symmetry_space_group_name_Hall '-P 1'
_symmetry_space_group_name_H-M 'P -1'
_cell_angle_alpha 100.945(6)
_cell_angle_beta 94.908(6)
_cell_angle_gamma 97.909(4)
_cell_formula_units_Z 2
_cell_length_a 8.6581(4)
_cell_length_b 9.7050(4)
_cell_length_c 16.1393(8)
_cell_measurement_reflns_used 25
_cell_measurement_temperature 148
_cell_measurement_theta_max 18.00
_cell_measurement_theta_min 16.50
_cell_volume 1310.08(11)
_computing_cell_refinement 'Nonius CAD4 Argus'
_computing_data_collection 'Nonius CAD4 Argus'
_computing_data_reduction 'NRCVAX DATRD2'
_computing_molecular_graphics NRCVAX
_computing_publication_material 'NRCVAX TABLES Jan 94 Version'
_computing_structure_refinement 'NRCVAX LSTSQ'
_computing_structure_solution SIR92
_diffrn_ambient_temperature 148
_diffrn_measurement_device 'Nonius CAD-4    '
_diffrn_measurement_method 'Omega scan b/P/b        '
_diffrn_radiation_monochromator graphite
_diffrn_radiation_source 'xray tube'
_diffrn_radiation_type 'Molybdenum K\a'
_diffrn_radiation_wavelength .71073
_diffrn_reflns_av_R_equivalents .010
_diffrn_reflns_limit_h_max 11
_diffrn_reflns_limit_h_min -12
_diffrn_reflns_limit_k_max 13
_diffrn_reflns_limit_k_min 0
_diffrn_reflns_limit_l_max 22
_diffrn_reflns_limit_l_min -22
_diffrn_reflns_number 7572
_diffrn_reflns_theta_max 30.00
_diffrn_reflns_theta_min 0.00
_diffrn_standards_decay_% 2.3
_diffrn_standards_interval_time 80
_diffrn_standards_number 3
_exptl_absorpt_coefficient_mu .09
_exptl_absorpt_correction_type none
_exptl_crystal_colour colorless
_exptl_crystal_density_diffrn 1.274
_exptl_crystal_description 'cut prism'
_exptl_crystal_F_000 536.33
_exptl_crystal_size_max .40
_exptl_crystal_size_mid .40
_exptl_crystal_size_min .30
_refine_diff_density_max .33
_refine_diff_density_min -.23
_refine_ls_extinction_method none
_refine_ls_goodness_of_fit_ref 1.85
_refine_ls_hydrogen_treatment refall
_refine_ls_matrix_type full
_refine_ls_number_parameters 470
_refine_ls_number_reflns 6191
_refine_ls_R_factor_all .040
_refine_ls_R_factor_gt .039
_refine_ls_shift/su_max .001
_refine_ls_structure_factor_coef F
_refine_ls_weighting_details '1/(\s^2^(F)+ .0003F^2^) '
_refine_ls_weighting_scheme sigma
_refine_ls_wR_factor_all .049
_refine_ls_wR_factor_ref .049
_reflns_number_gt 6197
_reflns_number_total 7559
_reflns_threshold_expression 'Inet > 1.0\s(Inet)'
_cod_data_source_file ol016556o_s2.cif
_cod_data_source_block 17
_cod_depositor_comments
;
The following automatic conversions were performed:

'_symmetry_cell_setting' value 'Triclinic' changed to 'triclinic'
according to /home/saulius/struct/CIF-dictionaries/cif_core.dic
dictionary named 'cif_core.dic' version 2.4.2 from 2011-04-26.

Automatic conversion script
Id: cif_fix_values 1715 2011-07-08 13:25:40Z adriana 
;
_cod_original_cell_volume 1310.08(10)
_cod_original_formula_sum 'C30 H34 N2 O5 '
_cod_database_code 1507531

loop_
_symmetry_equiv_pos_as_xyz
x,y,z
-x,-y,-z

loop_
_atom_site_label
_atom_site_fract_x
_atom_site_fract_y
_atom_site_fract_z
_atom_site_U_iso_or_equiv
_atom_site_adp_type
_atom_site_type_symbol
O1 .03171(9) .70555(10) .55256(5) .0283(4) Uani O
O2 .52447(8) .50222(8) .78679(5) .0197(3) Uani O
O3 .28661(9) .41531(9) .82207(5) .0240(4) Uani O
O4 .50945(9) .86661(9) .40389(5) .0250(4) Uani O
O5 .28181(9) .73120(9) .42245(5) .0243(4) Uani O
N1 .30087(9) .57689(9) .73846(5) .0161(4) Uani N
N2 .49603(10) .75051(9) .51447(5) .0176(4) Uani N
C1 .39133(11) .67132(10) .69178(6) .0145(4) Uani C
C2 .29168(11) .71816(11) .61929(6) .0159(4) Uani C
C3 .11983(12) .65537(12) .59743(6) .0191(5) Uani C
C4 .06583(12) .53022(12) .63603(7) .0202(5) Uani C
C5 .12793(11) .56388(11) .73095(7) .0177(4) Uani C
C6 .07616(13) .69882(12) .77919(7) .0207(5) Uani C
C7 .11776(14) .72792(13) .87582(7) .0244(5) Uani C
C8 .01920(19) .62094(17) .91612(9) .0369(7) Uani C
C9 .0982(2) .87986(16) .91533(10) .0398(8) Uani C
C10 .49277(12) .79941(11) .75188(6) .0172(4) Uani C
C11 .60277(13) .88932(11) .70532(7) .0194(5) Uani C
C12 .69554(12) .80171(11) .64185(7) .0185(4) Uani C
C13 .66388(12) .64343(11) .64350(7) .0183(5) Uani C
C14 .48795(11) .59400(10) .62534(6) .0154(4) Uani C
C15 .40031(11) .65156(11) .55414(6) .0158(4) Uani C
C16 .65833(12) .81763(12) .55016(7) .0204(5) Uani C
C17 .38291(12) .49910(11) .78199(6) .0170(4) Uani C
C18 .35850(12) .33780(11) .87512(7) .0202(5) Uani C
C19 .33872(14) .37122(13) .96030(7) .0251(5) Uani C
C20 .40051(15) .29336(13) 1.01553(8) .0283(6) Uani C
C21 .48247(15) .18507(12) .98488(8) .0275(5) Uani C
C22 .50076(14) .15268(12) .89893(8) .0267(6) Uani C
C23 .43680(14) .22814(12) .84259(7) .0242(5) Uani C
C24 .43732(12) .79010(11) .44366(7) .0189(5) Uani C
C25 .19848(12) .76961(12) .35408(7) .0217(5) Uani C
C26 .22869(15) .72221(13) .27183(8) .0268(5) Uani C
C27 .13653(17) .75707(15) .20587(9) .0382(7) Uani C
C28 .01662(17) .83514(16) .22301(11) .0453(8) Uani C
C29 -.01328(16) .87832(15) .30580(12) .0430(8) Uani C
C30 .07807(14) .84632(13) .37291(9) .0306(6) Uani C
H2 .3013(14) .8224(14) .6255(8) .020(3) Uiso H
H4a .1051(16) .4458(15) .6078(9) .025(3) Uiso H
H4b -.0497(17) .5090(15) .6282(9) .026(3) Uiso H
H5 .0898(15) .4856(14) .7563(8) .019(3) Uiso H
H6a -.0380(17) .6874(15) .7661(9) .031(4) Uiso H
H6b .1230(16) .7807(15) .7565(9) .030(4) Uiso H
H7 .2310(17) .7163(15) .8891(9) .033(4) Uiso H
H8a .0351(18) .5201(17) .8945(10) .039(4) Uiso H
H8b -.090(2) .6271(19) .9021(12) .055(5) Uiso H
H8c .047(2) .6463(19) .9780(12) .058(5) Uiso H
H9a .169(2) .9493(20) .8896(12) .055(5) Uiso H
H9b .129(2) .901(2) .9779(14) .064(6) Uiso H
H9c -.009(2) .8921(17) .9045(10) .043(4) Uiso H
H10a .5569(15) .7653(14) .7943(8) .021(3) Uiso H
H10b .4246(15) .8615(14) .7831(9) .024(3) Uiso H
H11a .6807(16) .9573(15) .7491(9) .029(4) Uiso H
H11b .5396(16) .9478(15) .6765(9) .027(3) Uiso H
H12 .8065(15) .8388(14) .6567(8) .022(3) Uiso H
H13a .7195(14) .5912(13) .5994(8) .017(3) Uiso H
H13b .7013(15) .6236(14) .6998(9) .021(3) Uiso H
H14 .4607(14) .4903(13) .6155(8) .016(3) Uiso H
H15 .3435(15) .5773(14) .5074(8) .021(3) Uiso H
H16a .6670(16) .9200(15) .5464(9) .028(4) Uiso H
H16b .7335(16) .7755(14) .5149(9) .024(3) Uiso H
H19 .2803(18) .4467(17) .9793(10) .040(4) Uiso H
H20 .3888(18) .3181(16) 1.0759(10) .037(4) Uiso H
H21 .5253(17) .1311(16) 1.0215(10) .032(4) Uiso H
H22 .5586(17) .0773(16) .8775(10) .036(4) Uiso H
H23 .4462(17) .2056(15) .7818(10) .032(4) Uiso H
H26 .3134(18) .6641(16) .2593(10) .035(4) Uiso H
H27 .155(2) .7229(19) .1464(12) .055(5) Uiso H
H28 -.046(2) .8573(19) .1752(12) .056(5) Uiso H
H29 -.103(2) .9273(18) .3215(11) .053(5) Uiso H
H30 .0584(19) .8760(17) .4316(11) .041(4) Uiso H

loop_
_atom_site_aniso_label
_atom_site_aniso_U_11
_atom_site_aniso_U_22
_atom_site_aniso_U_33
_atom_site_aniso_U_12
_atom_site_aniso_U_13
_atom_site_aniso_U_23
_atom_site_aniso_type_symbol
O1 .0172(4) .0471(5) .0257(4) .0095(3) .0012(3) .0177(4) O
O2 .0158(3) .0224(4) .0221(4) .0027(3) -.0003(3) .0090(3) O
O3 .0175(4) .0320(4) .0270(4) .0020(3) .0013(3) .0193(3) O
O4 .0215(4) .0313(4) .0244(4) -.0002(3) .0011(3) .0149(3) O
O5 .0168(4) .0333(4) .0247(4) .0002(3) -.0019(3) .0158(3) O
N1 .0127(4) .0196(4) .0167(4) .0012(3) .0006(3) .0071(3) N
N2 .0144(4) .0218(4) .0167(4) .0002(3) .0005(3) .0068(3) N
C1 .0137(4) .0158(4) .0140(4) .0016(3) .0005(3) .0045(3) C
C2 .0148(4) .0200(5) .0138(4) .0042(4) .0007(3) .0054(4) C
C3 .0158(5) .0277(5) .0148(4) .0052(4) .0022(3) .0051(4) C
C4 .0152(5) .0252(5) .0190(5) .0001(4) -.0019(4) .0053(4) C
C5 .0122(4) .0233(5) .0181(5) .0009(4) .0004(3) .0073(4) C
C6 .0166(5) .0271(5) .0207(5) .0060(4) .0032(4) .0084(4) C
C7 .0251(5) .0294(6) .0196(5) .0067(4) .0043(4) .0047(4) C
C8 .0441(8) .0446(8) .0268(6) .0075(6) .0153(6) .0137(6) C
C9 .0521(9) .0358(7) .0316(7) .0147(7) .0077(6) .0005(6) C
C10 .0188(5) .0170(5) .0147(4) .0009(4) -.0005(4) .0024(4) C
C11 .0206(5) .0175(5) .0184(5) -.0011(4) -.0003(4) .0036(4) C
C12 .0138(4) .0218(5) .0190(5) -.0009(4) -.0007(4) .0059(4) C
C13 .0143(4) .0208(5) .0198(5) .0037(4) .0007(4) .0046(4) C
C14 .0146(4) .0156(4) .0159(4) .0026(3) .0011(3) .0034(3) C
C15 .0143(4) .0185(5) .0144(4) .0013(3) .0012(3) .0042(4) C
C16 .0145(5) .0268(5) .0194(5) -.0014(4) .0009(4) .0071(4) C
C17 .0181(5) .0177(5) .0149(4) .0006(4) .0003(3) .0050(4) C
C18 .0176(5) .0223(5) .0214(5) -.0017(4) -.0023(4) .0116(4) C
C19 .0285(6) .0252(5) .0231(5) .0043(5) .0027(4) .0087(4) C
C20 .0376(7) .0269(6) .0198(5) .0011(5) -.0019(5) .0086(4) C
C21 .0320(6) .0204(5) .0285(6) -.0018(4) -.0088(5) .0111(4) C
C22 .0295(6) .0182(5) .0319(6) .0019(4) -.0005(5) .0072(4) C
C23 .0266(6) .0230(5) .0221(5) -.0012(4) .0009(4) .0069(4) C
C24 .0163(5) .0219(5) .0191(5) .0034(4) .0016(4) .0054(4) C
C25 .0181(5) .0217(5) .0254(5) -.0012(4) -.0045(4) .0110(4) C
C26 .0281(6) .0243(5) .0263(6) -.0046(5) -.0008(4) .0091(4) C
C27 .0424(8) .0370(7) .0286(7) -.0181(6) -.0122(6) .0150(5) C
C28 .0345(7) .0420(8) .0565(9) -.0155(6) -.0257(7) .0321(7) C
C29 .0232(6) .0340(7) .0736(11) .0019(5) -.0106(6) .0243(7) C
C30 .0221(6) .0275(6) .0412(7) .0017(5) -.0015(5) .0084(5) C

loop_
_atom_type_symbol
_atom_type_scat_dispersion_real
_atom_type_scat_dispersion_imag
_atom_type_scat_source
C .003 .002 'International Tables Vol. IV Table 2.2B'
H .000 .000 'International Tables Vol. IV Table 2.2B'
N .006 .003 'International Tables Vol. IV Table 2.2B'
O .011 .006 'International Tables Vol. IV Table 2.2B'

loop_
_geom_angle_atom_site_label_1
_geom_angle_atom_site_label_2
_geom_angle_atom_site_label_3
_geom_angle
C17 O3 C18 117.26(8)
C24 O5 C25 117.94(8)
C1 N1 C5 119.62(8)
C1 N1 C17 116.87(8)
C5 N1 C17 123.36(8)
C15 N2 C16 122.84(8)
C15 N2 C24 120.82(8)
C16 N2 C24 116.29(8)
N1 C1 C2 114.83(8)
N1 C1 C10 112.07(8)
N1 C1 C14 114.48(8)
C2 C1 C10 111.54(8)
C2 C1 C14 90.45(7)
C10 C1 C14 111.79(8)
C1 C2 C3 119.30(8)
C1 C2 C15 88.91(7)
C1 C2 H2 113.5(7)
C3 C2 C15 113.69(8)
C3 C2 H2 108.2(7)
C15 C2 H2 112.2(7)
O1 C3 C2 121.50(10)
O1 C3 C4 122.87(10)
C2 C3 C4 115.62(8)
C3 C4 C5 109.30(9)
C3 C4 H4a 110.3(8)
C3 C4 H4b 109.8(8)
C5 C4 H4a 109.2(8)
C5 C4 H4b 110.7(8)
H4a C4 H4b 107.5(11)
N1 C5 C4 108.19(8)
N1 C5 C6 111.12(8)
N1 C5 H5 107.2(7)
C4 C5 C6 112.32(9)
C4 C5 H5 109.4(8)
C6 C5 H5 108.5(8)
C5 C6 C7 114.65(9)
C5 C6 H6a 106.7(8)
C5 C6 H6b 108.6(8)
C7 C6 H6a 109.1(8)
C7 C6 H6b 109.8(8)
H6a C6 H6b 107.8(11)
C6 C7 C8 111.65(10)
C6 C7 C9 110.35(10)
C6 C7 H7 109.1(8)
C8 C7 C9 110.62(11)
C8 C7 H7 106.4(8)
C9 C7 H7 108.6(8)
C7 C8 H8a 112.7(9)
C7 C8 H8b 107.9(10)
C7 C8 H8c 108.5(10)
H8a C8 H8b 108.1(14)
H8a C8 H8c 109.5(14)
H8b C8 H8c 110.1(15)
C7 C9 H9a 109.3(10)
C7 C9 H9b 110.6(11)
C7 C9 H9c 109.8(10)
H9a C9 H9b 108.3(15)
H9a C9 H9c 109.7(14)
H9b C9 H9c 109.2(15)
C1 C10 C11 112.85(8)
C1 C10 H10a 108.9(8)
C1 C10 H10b 110.2(8)
C11 C10 H10a 108.5(7)
C11 C10 H10b 108.9(8)
H10a C10 H10b 107.3(11)
C10 C11 C12 114.45(8)
C10 C11 H11a 108.2(8)
C10 C11 H11b 108.2(8)
C12 C11 H11a 108.1(8)
C12 C11 H11b 111.1(8)
H11a C11 H11b 106.6(11)
C11 C12 C13 111.64(8)
C11 C12 C16 113.19(9)
C11 C12 H12 108.1(8)
C13 C12 C16 107.87(9)
C13 C12 H12 110.5(8)
C16 C12 H12 105.3(8)
C12 C13 C14 108.08(8)
C12 C13 H13a 108.7(7)
C12 C13 H13b 112.2(7)
C14 C13 H13a 110.6(7)
C14 C13 H13b 108.7(7)
H13a C13 H13b 108.5(10)
C1 C14 C13 113.92(8)
C1 C14 C15 89.96(7)
C1 C14 H14 112.3(7)
C13 C14 C15 116.38(8)
C13 C14 H14 112.3(7)
C15 C14 H14 110.1(7)
N2 C15 C2 116.37(8)
N2 C15 C14 116.10(8)
N2 C15 H15 105.9(7)
C2 C15 C14 90.27(7)
C2 C15 H15 113.8(7)
C14 C15 H15 114.2(7)
N2 C16 C12 111.91(8)
N2 C16 H16a 106.5(8)
N2 C16 H16b 109.8(8)
C12 C16 H16a 111.1(8)
C12 C16 H16b 109.7(8)
H16a C16 H16b 107.7(11)
O2 C17 O3 123.03(9)
O2 C17 N1 125.44(9)
O3 C17 N1 111.53(8)
O3 C18 C19 116.46(10)
O3 C18 C23 121.36(10)
C19 C18 C23 122.07(10)
C18 C19 C20 119.23(11)
C18 C19 H19 118.7(9)
C20 C19 H19 122.1(9)
C19 C20 C21 119.83(11)
C19 C20 H20 119.4(9)
C21 C20 H20 120.7(9)
C20 C21 C22 120.12(10)
C20 C21 H21 121.0(9)
C22 C21 H21 118.9(9)
C21 C22 C23 120.62(11)
C21 C22 H22 120.2(9)
C23 C22 H22 119.2(9)
C18 C23 C22 118.09(11)
C18 C23 H23 120.0(8)
C22 C23 H23 121.9(9)
O4 C24 O5 124.08(9)
O4 C24 N2 125.77(10)
O5 C24 N2 110.15(8)
O5 C25 C26 120.60(10)
O5 C25 C30 116.81(11)
C26 C25 C30 122.38(11)
C25 C26 C27 118.25(13)
C25 C26 H26 121.3(9)
C27 C26 H26 120.4(9)
C26 C27 C28 120.52(14)
C26 C27 H27 119.7(10)
C28 C27 H27 119.7(10)
C27 C28 C29 119.95(12)
C27 C28 H28 118.3(11)
C29 C28 H28 121.7(11)
C28 C29 C30 120.68(14)
C28 C29 H29 123.4(10)
C30 C29 H29 115.8(10)
C25 C30 C29 118.18(14)
C25 C30 H30 120.2(9)
C29 C30 H30 121.6(9)

loop_
_geom_bond_atom_site_label_1
_geom_bond_atom_site_label_2
_geom_bond_distance
O1 C3 1.2188(13)
O2 C17 1.2173(12)
O3 C17 1.3713(12)
O3 C18 1.4030(12)
O4 C24 1.2146(13)
O5 C24 1.3754(13)
O5 C25 1.4039(13)
N1 C1 1.4787(12)
N1 C5 1.4777(13)
N1 C17 1.3534(13)
N2 C15 1.4574(13)
N2 C16 1.4825(13)
N2 C24 1.3539(13)
C1 C2 1.5675(13)
C1 C10 1.5341(14)
C1 C14 1.5599(14)
C2 C3 1.5128(14)
C2 C15 1.5769(14)
C2 H2 .989(13)
C3 C4 1.5042(15)
C4 C5 1.5374(15)
C4 H4a .978(14)
C4 H4b .985(14)
C5 C6 1.5350(15)
C5 H5 .962(13)
C6 C7 1.5331(16)
C6 H6a .979(15)
C6 H6b .988(14)
C7 C8 1.5286(18)
C7 C9 1.5297(19)
C7 H7 1.012(15)
C8 H8a 1.007(17)
C8 H8b .968(19)
C8 H8c .983(20)
C9 H9a 1.017(19)
C9 H9b 1.00(2)
C9 H9c .954(18)
C10 C11 1.5414(15)
C10 H10a .979(13)
C10 H10b .999(14)
C11 C12 1.5542(15)
C11 H11a 1.004(15)
C11 H11b .990(14)
C12 C13 1.5286(15)
C12 C16 1.5285(15)
C12 H12 .971(13)
C13 C14 1.5183(14)
C13 H13a .992(13)
C13 H13b 1.000(13)
C14 C15 1.5555(14)
C14 H14 .980(12)
C15 H15 .981(13)
C16 H16a 1.000(15)
C16 H16b .981(14)
C18 C19 1.3823(16)
C18 C23 1.3839(17)
C19 C20 1.3918(16)
C19 H19 .964(16)
C20 C21 1.3859(19)
C20 H20 .976(16)
C21 C22 1.3906(18)
C21 H21 .947(15)
C22 C23 1.3958(16)
C22 H22 .970(16)
C23 H23 .976(15)
C25 C26 1.3794(17)
C25 C30 1.3839(17)
C26 C27 1.3965(18)
C26 H26 .996(16)
C27 C28 1.384(3)
C27 H27 .987(19)
C28 C29 1.380(3)
C28 H28 .980(19)
C29 C30 1.3942(19)
C29 H29 .994(19)
C30 H30 .972(17)
